data_7207630
loop_
_publ_author_name
'Zhang, Kou-Lin'
'Chang, Yan'
'Zhang, Jing-Bo'
'Deng, Ye'
'Qiu, Ting-Ting'
'Li, Liang'
'Ng, Seik Weng'

_publ_section_title
;
 The cosolvent-dependent assembly of a family of three blue fluorescent
 lead(ii)-coordination polymers with 5-amino-2,4,6-tribromoisophthalic
 acid
;
_journal_issue 8
_journal_name_full CrystEngComm
_journal_page_first 2926
_journal_paper_doi 10.1039/c2ce06540a
_journal_volume 14
_journal_year 2012
_chemical_formula_sum 'C8 H10 Br3 N O8 Pb'
_chemical_formula_weight 695.09
_chemical_name_systematic
;
?
;
_space_group_IT_number 2
_symmetry_cell_setting triclinic
_symmetry_space_group_name_Hall '-P 1'
_symmetry_space_group_name_H-M 'P -1'
_atom_sites_solution_hydrogens geom
_atom_sites_solution_primary direct
_atom_sites_solution_secondary difmap
_audit_creation_method SHELXL-97
_cell_angle_alpha 70.7600(10)
_cell_angle_beta 73.9090(10)
_cell_angle_gamma 66.4000(10)
_cell_formula_units_Z 2
_cell_length_a 7.5364(6)
_cell_length_b 9.2515(7)
_cell_length_c 12.6753(9)
_cell_measurement_reflns_used 4402
_cell_measurement_temperature 296(2)
_cell_measurement_theta_max 27.468
_cell_measurement_theta_min 2.480
_cell_volume 753.76(10)
_computing_cell_refinement 'SAINT (Bruker, 2004)'
_computing_data_collection 'APEX2 (Bruker, 2004)'
_computing_data_reduction 'SAINT (Bruker, 2004)'
_computing_molecular_graphics 'Diamond (CRYSTAL IMPACT, 2001)'
_computing_structure_refinement 'SHELXL-97 (Sheldrick, 1997)'
_computing_structure_solution 'SHELXS-97 (Sheldrick, 1990)'
_diffrn_ambient_temperature 296(2)
_diffrn_detector_area_resol_mean 8.3
_diffrn_measured_fraction_theta_full 0.971
_diffrn_measured_fraction_theta_max 0.971
_diffrn_measurement_device_type 'Bruker APEXII area-detector'
_diffrn_measurement_method '\f and \w'
_diffrn_radiation_monochromator graphite
_diffrn_radiation_source 'fine-focus sealed tube'
_diffrn_radiation_type MoK\a
_diffrn_radiation_wavelength 0.71073
_diffrn_reflns_av_R_equivalents 0.0363
_diffrn_reflns_av_sigmaI/netI 0.0523
_diffrn_reflns_limit_h_max 9
_diffrn_reflns_limit_h_min -9
_diffrn_reflns_limit_k_max 11
_diffrn_reflns_limit_k_min -11
_diffrn_reflns_limit_l_max 15
_diffrn_reflns_limit_l_min -15
_diffrn_reflns_number 5372
_diffrn_reflns_theta_full 25.50
_diffrn_reflns_theta_max 25.50
_diffrn_reflns_theta_min 1.73
_exptl_absorpt_coefficient_mu 19.178
_exptl_absorpt_correction_T_max 0.026
_exptl_absorpt_correction_T_min 0.004
_exptl_absorpt_correction_type empirical
_exptl_absorpt_process_details sadabs
_exptl_crystal_colour yellow
_exptl_crystal_density_diffrn 3.063
_exptl_crystal_density_method 'not measured'
_exptl_crystal_description block
_exptl_crystal_F_000 632
_exptl_crystal_size_max 0.34
_exptl_crystal_size_mid 0.26
_exptl_crystal_size_min 0.19
_refine_diff_density_max 3.180
_refine_diff_density_min -5.000
_refine_diff_density_rms 0.424
_refine_ls_extinction_method none
_refine_ls_goodness_of_fit_ref 1.042
_refine_ls_hydrogen_treatment mixed
_refine_ls_matrix_type full
_refine_ls_number_parameters 162
_refine_ls_number_reflns 2718
_refine_ls_number_restraints 4
_refine_ls_restrained_S_all 1.042
_refine_ls_R_factor_all 0.0511
_refine_ls_R_factor_gt 0.0467
_refine_ls_shift/su_max 0.001
_refine_ls_shift/su_mean 0.000
_refine_ls_structure_factor_coef Fsqd
_refine_ls_weighting_details 'calc w=1/[\s^2^(Fo^2^)+(0.1027P)^2^+0.0000P] where P=(Fo^2^+2Fc^2^)/3'
_refine_ls_weighting_scheme calc
_refine_ls_wR_factor_gt 0.1223
_refine_ls_wR_factor_ref 0.1355
_reflns_number_gt 2479
_reflns_number_total 2718
_reflns_threshold_expression >2sigma(I)
_cod_data_source_file c2ce06540a.txt
_cod_data_source_block pb
_cod_depositor_comments
;
The following automatic conversions were performed:

'_symmetry_cell_setting' value 'TRICLINIC' changed to 'triclinic'
according to /home/saulius/struct/CIF-dictionaries/cif_core.dic
dictionary named 'cif_core.dic' version 2.4.1 from 2010-06-29.

Automatic conversion script
Id: cif_fix_values 1715 2011-07-08 13:25:40Z adriana 
;
_cod_original_sg_symbol_H-M P-1
_cod_database_code 7207630

loop_
_symmetry_equiv_pos_as_xyz
'x, y, z'
'-x, -y, -z'

loop_
_atom_site_label
_atom_site_type_symbol
_atom_site_fract_x
_atom_site_fract_y
_atom_site_fract_z
_atom_site_U_iso_or_equiv
_atom_site_adp_type
_atom_site_occupancy
_atom_site_symmetry_multiplicity
_atom_site_calc_flag
_atom_site_refinement_flags
Pb1 Pb 0.64644(5) 0.54390(3) 0.59835(3) 0.02080(18) Uani 1 1 d .
Br1 Br 0.24460(16) 1.05071(12) 0.58937(8) 0.0302(3) Uani 1 1 d .
Br2 Br -0.02506(15) 1.34659(11) 0.95581(8) 0.0292(3) Uani 1 1 d .
Br3 Br 0.51257(15) 0.69654(11) 1.00979(9) 0.0302(3) Uani 1 1 d .
O1 O 0.4218(10) 0.6462(8) 0.7598(6) 0.0260(15) Uani 1 1 d .
O2 O 0.6559(10) 0.7574(8) 0.7007(7) 0.0326(17) Uani 1 1 d .
O3 O -0.1740(9) 1.3164(8) 0.7212(6) 0.0272(16) Uani 1 1 d .
O4 O 0.0602(11) 1.4284(8) 0.6552(7) 0.0375(19) Uani 1 1 d .
O1W O 0.4489(10) 0.3644(8) 0.6810(7) 0.0360(18) Uani 1 1 d .
H1WB H 0.5511 0.2947 0.6554 0.054 Uiso 1 1 d R
H1WA H 0.3484 0.3665 0.6618 0.054 Uiso 1 1 d R
O2W O 0.7325(14) 0.3163(9) 0.4748(6) 0.040(2) Uani 1 1 d .
H2WA H 0.7270 0.2222 0.5115 0.060 Uiso 1 1 d R
H2WB H 0.8519 0.3145 0.4609 0.060 Uiso 1 1 d R
O3W O 0.7234(12) 0.0484(9) 0.6573(7) 0.040(2) Uani 1 1 d D
H3WA H 0.6750(13) -0.0192(11) 0.6553(7) 0.061 Uiso 1 1 d RD
H3WB H 0.8415(16) -0.0023(10) 0.6689(7) 0.061 Uiso 1 1 d RD
O4W O 0.9770(12) 0.2570(10) 0.2601(8) 0.047(2) Uani 1 1 d D
H4WA H 0.8720(15) 0.2505(10) 0.2528(8) 0.071 Uiso 1 1 d RD
H4WB H 1.0756(15) 0.1976(11) 0.2230(8) 0.071 Uiso 1 1 d RD
N1 N 0.2359(13) 1.0097(10) 1.0801(6) 0.0279(18) Uani 1 1 d .
H11 H 0.3078 0.9229 1.1210 0.034 Uiso 1 1 calc R
H12 H 0.1622 1.0912 1.1085 0.034 Uiso 1 1 calc R
C1 C 0.4897(14) 0.7541(11) 0.7543(8) 0.023(2) Uani 1 1 d .
C2 C 0.3570(13) 0.8938(10) 0.8091(7) 0.0181(8) Uani 1 1 d .
C3 C 0.2412(13) 1.0345(10) 0.7438(7) 0.0181(8) Uani 1 1 d .
C4 C 0.1267(13) 1.1691(10) 0.7879(7) 0.0181(8) Uani 1 1 d .
C5 C 0.1284(13) 1.1617(10) 0.8983(7) 0.0181(8) Uani 1 1 d .
C6 C 0.2387(13) 1.0180(10) 0.9691(7) 0.0181(8) Uani 1 1 d .
C7 C 0.3553(13) 0.8895(10) 0.9188(7) 0.0181(8) Uani 1 1 d .
C8 C -0.0056(13) 1.3206(10) 0.7142(7) 0.0180(18) Uani 1 1 d .

loop_
_atom_site_aniso_label
_atom_site_aniso_U_11
_atom_site_aniso_U_22
_atom_site_aniso_U_33
_atom_site_aniso_U_23
_atom_site_aniso_U_13
_atom_site_aniso_U_12
Pb1 0.0249(3) 0.0164(2) 0.0234(3) -0.00396(16) -0.00666(16) -0.00846(17)
Br1 0.0395(6) 0.0304(5) 0.0207(5) -0.0089(4) -0.0064(4) -0.0090(4)
Br2 0.0306(6) 0.0228(5) 0.0362(5) -0.0169(4) -0.0054(4) -0.0036(4)
Br3 0.0332(6) 0.0190(5) 0.0361(5) 0.0003(4) -0.0173(4) -0.0047(4)
O1 0.026(4) 0.025(3) 0.033(4) -0.015(3) 0.002(3) -0.013(3)
O2 0.022(4) 0.029(4) 0.051(5) -0.024(3) 0.007(3) -0.011(3)
O3 0.020(3) 0.025(3) 0.036(4) -0.001(3) -0.008(3) -0.009(3)
O4 0.037(4) 0.017(3) 0.046(4) 0.008(3) -0.011(4) -0.008(3)
O1W 0.022(4) 0.028(4) 0.060(5) -0.007(4) -0.005(3) -0.015(3)
O2W 0.057(5) 0.022(4) 0.031(4) -0.003(3) -0.006(4) -0.008(4)
O3W 0.047(5) 0.030(4) 0.048(5) 0.007(3) -0.019(4) -0.024(4)
O4W 0.040(5) 0.042(5) 0.064(6) -0.006(4) -0.022(4) -0.014(4)
N1 0.038(5) 0.032(4) 0.018(4) -0.008(3) -0.002(3) -0.017(4)
C1 0.024(5) 0.017(4) 0.024(5) -0.005(4) -0.011(4) 0.001(4)
C2 0.0194(18) 0.0150(17) 0.0227(18) -0.0051(15) -0.0037(15) -0.0084(14)
C3 0.0194(18) 0.0150(17) 0.0227(18) -0.0051(15) -0.0037(15) -0.0084(14)
C4 0.0194(18) 0.0150(17) 0.0227(18) -0.0051(15) -0.0037(15) -0.0084(14)
C5 0.0194(18) 0.0150(17) 0.0227(18) -0.0051(15) -0.0037(15) -0.0084(14)
C6 0.0194(18) 0.0150(17) 0.0227(18) -0.0051(15) -0.0037(15) -0.0084(14)
C7 0.0194(18) 0.0150(17) 0.0227(18) -0.0051(15) -0.0037(15) -0.0084(14)
C8 0.016(4) 0.016(4) 0.021(4) -0.007(3) -0.003(3) -0.002(3)

loop_
_atom_type_symbol
_atom_type_description
_atom_type_scat_dispersion_real
_atom_type_scat_dispersion_imag
_atom_type_scat_source
C C 0.0033 0.0016 'International Tables Vol C Tables 4.2.6.8 and 6.1.1.4'
H H 0.0000 0.0000 'International Tables Vol C Tables 4.2.6.8 and 6.1.1.4'
N N 0.0061 0.0033 'International Tables Vol C Tables 4.2.6.8 and 6.1.1.4'
O O 0.0106 0.0060 'International Tables Vol C Tables 4.2.6.8 and 6.1.1.4'
Br Br -0.2901 2.4595 'International Tables Vol C Tables 4.2.6.8 and 6.1.1.4'
Pb Pb -3.3944 10.1111 'International Tables Vol C Tables 4.2.6.8 and 6.1.1.4'

loop_
_geom_angle_atom_site_label_1
_geom_angle_atom_site_label_2
_geom_angle_atom_site_label_3
_geom_angle
_geom_angle_site_symmetry_1
_geom_angle_site_symmetry_3
O3 Pb1 O1 90.5(2) 1_645 .
O3 Pb1 O1W 73.4(2) 1_645 .
O1 Pb1 O1W 75.4(2) . .
O3 Pb1 O2 93.6(2) 1_645 .
O1 Pb1 O2 50.5(2) . .
O1W Pb1 O2 124.5(2) . .
O3 Pb1 O2W 82.2(2) 1_645 .
O1 Pb1 O2W 142.3(3) . .
O1W Pb1 O2W 67.1(3) . .
O2 Pb1 O2W 166.2(3) . .
C1 O1 Pb1 97.9(6) . .
C1 O2 Pb1 85.5(6) . .
C8 O3 Pb1 110.8(5) . 1_465
O2 C1 O1 123.6(9) . .
O2 C1 C2 118.1(9) . .
O1 C1 C2 118.2(9) . .
C7 C2 C3 118.5(8) . .
C7 C2 C1 122.7(7) . .
C3 C2 C1 118.7(8) . .
C2 C3 C4 120.9(8) . .
C2 C3 Br1 120.5(7) . .
C4 C3 Br1 118.6(6) . .
C5 C4 C3 119.4(8) . .
C5 C4 C8 121.3(8) . .
C3 C4 C8 119.2(8) . .
C4 C5 C6 121.4(8) . .
C4 C5 Br2 118.7(6) . .
C6 C5 Br2 119.9(6) . .
N1 C6 C7 122.4(8) . .
N1 C6 C5 121.2(8) . .
C7 C6 C5 116.3(8) . .
C2 C7 C6 123.3(8) . .
C2 C7 Br3 119.0(7) . .
C6 C7 Br3 117.6(6) . .
O4 C8 O3 127.3(8) . .
O4 C8 C4 118.8(8) . .
O3 C8 C4 113.9(8) . .

loop_
_geom_bond_atom_site_label_1
_geom_bond_atom_site_label_2
_geom_bond_distance
_geom_bond_site_symmetry_2
Pb1 O3 2.327(6) 1_645
Pb1 O1 2.454(6) .
Pb1 O1W 2.457(7) .
Pb1 O2 2.728(7) .
Pb1 O2W 2.798(8) .
Br1 C3 1.908(9) .
Br2 C5 1.888(9) .
Br3 C7 1.905(8) .
O1 C1 1.267(12) .
O2 C1 1.256(12) .
O3 C8 1.263(11) .
O3 Pb1 2.327(6) 1_465
O4 C8 1.224(12) .
N1 C6 1.378(11) .
C1 C2 1.525(13) .
C2 C7 1.375(12) .
C2 C3 1.386(12) .
C3 C4 1.392(12) .
C4 C5 1.382(12) .
C4 C8 1.539(11) .
C5 C6 1.416(11) .
C6 C7 1.394(13) .
